data_4126881
loop_
_publ_author_name
'Luo, Dong'
'Wang, Xue-Zhi'
'Yang, Chen'
'Zhou, Xiao-Ping'
'Li, Dan'

_publ_section_title
;
 Self-Assembly of Chiral Metal-Organic Tetartoid.
;
_journal_name_full 'Journal of the American Chemical Society'
_journal_paper_doi 10.1021/jacs.7b11285
_journal_year 2017
_chemical_formula_sum 'C96 H84 Co8 N42 O18'
_chemical_formula_weight 2585.49
_space_group_crystal_system triclinic
_space_group_IT_number 2
_space_group_name_Hall '-P 1'
_space_group_name_H-M_alt 'P -1'
_symmetry_space_group_name_Hall '-P 1'
_symmetry_space_group_name_H-M 'P -1'
_atom_sites_solution_hydrogens geom
_audit_creation_method SHELXL-2014/7
_cell_angle_alpha 102.076(3)
_cell_angle_beta 94.720(2)
_cell_angle_gamma 105.169(3)
_cell_formula_units_Z 2
_cell_length_a 15.5006(5)
_cell_length_b 15.8244(6)
_cell_length_c 28.8173(5)
_cell_measurement_reflns_used 10757
_cell_measurement_temperature 293(2)
_cell_measurement_theta_max 57.1990
_cell_measurement_theta_min 2.9720
_cell_volume 6600.6(4)
_computing_structure_refinement 'SHELXL-2014/7 (Sheldrick, 2014)'
_diffrn_ambient_temperature 293(2)
_diffrn_detector_area_resol_mean 10
_diffrn_measured_fraction_theta_full 0.952
_diffrn_measured_fraction_theta_max 0.952
_diffrn_measurement_device_type 'XtaLAB AFC12 (RINC): Kappa single'
_diffrn_measurement_method '\w scans'
_diffrn_radiation_type CuK\a
_diffrn_radiation_wavelength 1.54178
_diffrn_reflns_av_R_equivalents 0.0807
_diffrn_reflns_av_unetI/netI 0.1189
_diffrn_reflns_Laue_measured_fraction_full 0.952
_diffrn_reflns_Laue_measured_fraction_max 0.952
_diffrn_reflns_limit_h_max 16
_diffrn_reflns_limit_h_min -17
_diffrn_reflns_limit_k_max 17
_diffrn_reflns_limit_k_min -18
_diffrn_reflns_limit_l_max 33
_diffrn_reflns_limit_l_min -30
_diffrn_reflns_number 50902
_diffrn_reflns_point_group_measured_fraction_full 0.952
_diffrn_reflns_point_group_measured_fraction_max 0.952
_diffrn_reflns_theta_full 63.827
_diffrn_reflns_theta_max 63.827
_diffrn_reflns_theta_min 2.980
_diffrn_source 'fine-focus sealed X-ray tube'
_exptl_absorpt_coefficient_mu 8.261
_exptl_absorpt_correction_T_max 1
_exptl_absorpt_correction_T_min 0.32866
_exptl_absorpt_correction_type multi-scan
_exptl_crystal_colour red
_exptl_crystal_density_diffrn 1.301
_exptl_crystal_description block
_exptl_crystal_F_000 2628
_exptl_crystal_size_max 0.16
_exptl_crystal_size_mid 0.11
_exptl_crystal_size_min 0.1
_refine_diff_density_max 0.327
_refine_diff_density_min -0.331
_refine_diff_density_rms 0.069
_refine_ls_extinction_method none
_refine_ls_goodness_of_fit_ref 0.898
_refine_ls_hydrogen_treatment constr
_refine_ls_matrix_type full
_refine_ls_number_parameters 1477
_refine_ls_number_reflns 20770
_refine_ls_number_restraints 0
_refine_ls_restrained_S_all 0.898
_refine_ls_R_factor_all 0.1198
_refine_ls_R_factor_gt 0.0636
_refine_ls_shift/su_max 0.069
_refine_ls_shift/su_mean 0.012
_refine_ls_structure_factor_coef Fsqd
_refine_ls_weighting_details 'w=1/[\s^2^(Fo^2^)+(0.0933P)^2^] where P=(Fo^2^+2Fc^2^)/3'
_refine_ls_weighting_scheme calc
_refine_ls_wR_factor_gt 0.1654
_refine_ls_wR_factor_ref 0.1917
_reflns_Friedel_coverage 0.000
_reflns_number_gt 9849
_reflns_number_total 20770
_reflns_threshold_expression 'I > 2\s(I)'
_cod_data_source_file ja7b11285_si_002.cif
_cod_data_source_block 6
_cod_database_code 4126881
_shelx_shelxl_version_number 2014/7
_shelx_space_group_comment
;
The symmetry employed for this shelxl refinement is uniquely defined
by the following loop, which should always be used as a source of
symmetry information in preference to the above space-group names.
They are only intended as comments.
;

loop_
_space_group_symop_operation_xyz
'x, y, z'
'-x, -y, -z'

loop_
_atom_site_label
_atom_site_type_symbol
_atom_site_fract_x
_atom_site_fract_y
_atom_site_fract_z
_atom_site_U_iso_or_equiv
_atom_site_adp_type
_atom_site_occupancy
_atom_site_site_symmetry_order
_atom_site_calc_flag
_atom_site_refinement_flags_posn
_atom_site_refinement_flags_adp
C71 C -0.0565(6) 0.1320(7) 0.3787(4) 0.126(3) Uani 1 1 d . .
H71 H -0.0896 0.0748 0.3804 0.151 Uiso 1 1 calc R U
Co6 Co 0.23224(6) 1.07219(6) 0.09134(3) 0.0622(3) Uani 1 1 d . .
Co8 Co 0.68689(6) 0.84452(6) 0.09846(3) 0.0638(3) Uani 1 1 d . .
Co5 Co 0.28892(6) 0.69356(6) 0.02073(4) 0.0709(3) Uani 1 1 d . .
Co7 Co 0.64269(6) 1.21565(6) 0.17397(3) 0.0697(3) Uani 1 1 d . .
Co2 Co 0.29772(7) 0.27703(6) 0.34449(3) 0.0726(3) Uani 1 1 d . .
Co3 Co 0.59862(7) 0.19315(7) 0.45655(4) 0.0794(3) Uani 1 1 d . .
Co4 Co 0.52854(7) 0.65828(7) 0.35305(4) 0.0777(3) Uani 1 1 d . .
Co1 Co 0.15930(7) 0.41367(7) 0.52684(4) 0.0825(3) Uani 1 1 d . .
N3 N 0.3644(3) 1.1433(3) 0.11705(16) 0.0614(12) Uani 1 1 d . .
N17 N 0.4276(3) 0.7191(4) 0.02906(17) 0.0722(13) Uani 1 1 d . .
N9 N 0.6272(3) 1.0778(3) 0.15711(18) 0.0675(13) Uani 1 1 d . .
N10 N 0.6507(3) 0.9482(3) 0.12612(17) 0.0654(12) Uani 1 1 d . .
N12 N 0.7323(3) 0.8945(3) 0.04773(17) 0.0587(11) Uani 1 1 d . .
N15 N 0.5720(3) 0.7846(3) 0.06243(17) 0.0649(12) Uani 1 1 d . .
N4 N 0.5092(3) 1.2048(3) 0.15065(17) 0.0689(13) Uani 1 1 d . .
N11 N 0.8108(3) 0.9055(3) 0.13094(19) 0.0721(13) Uani 1 1 d . .
N19 N 0.2717(3) 0.8129(3) 0.05594(18) 0.0693(13) Uani 1 1 d . .
N2 N 0.2317(4) 1.2181(3) 0.10076(17) 0.0676(13) Uani 1 1 d . .
N7 N 0.6934(4) 1.2524(3) 0.11643(19) 0.0732(13) Uani 1 1 d . .
C29 C 0.6578(4) 1.0306(4) 0.1211(2) 0.0609(14) Uani 1 1 d . .
H29 H 0.6810 1.0530 0.0959 0.073 Uiso 1 1 calc R U
C12 C 0.4411(4) 1.1298(4) 0.1325(2) 0.0666(16) Uani 1 1 d . .
H12 H 0.4473 1.0724 0.1310 0.080 Uiso 1 1 calc R U
N14 N 0.6439(3) 0.8039(3) 0.15421(18) 0.0720(13) Uani 1 1 d . .
C26 C 0.8209(4) 0.9435(4) 0.0575(2) 0.0625(15) Uani 1 1 d . .
O6 O 0.1939(4) 1.0739(3) 0.16534(17) 0.0951(14) Uani 1 1 d . .
N16 N 0.7132(4) 0.7325(4) 0.07020(19) 0.0717(14) Uani 1 1 d . .
N20 N 0.2445(3) 0.9447(3) 0.08800(18) 0.0687(13) Uani 1 1 d . .
C44 C 0.2581(4) 0.8892(4) 0.0482(2) 0.0679(16) Uani 1 1 d . .
H44 H 0.2580 0.9030 0.0184 0.081 Uiso 1 1 calc R U
C10 C 0.3847(4) 1.2362(4) 0.1252(2) 0.0614(15) Uani 1 1 d . .
C6 C 0.1180(4) 1.2357(4) 0.0401(2) 0.0681(16) Uani 1 1 d . .
O3 O 0.2717(4) 0.5453(4) -0.0097(2) 0.125(2) Uani 1 1 d . .
N8 N 0.7889(4) 1.2382(4) 0.1932(2) 0.0802(15) Uani 1 1 d . .
C22 C 0.8230(4) 0.9839(5) 0.2161(2) 0.0789(18) Uani 1 1 d . .
C34 C 0.5538(5) 0.6418(5) 0.1388(2) 0.0762(18) Uani 1 1 d . .
O4 O 0.0913(3) 1.0458(3) 0.1055(2) 0.0887(13) Uani 1 1 d . .
N18 N 0.2914(3) 0.6791(3) 0.09484(19) 0.0756(14) Uani 1 1 d . .
C13 C 0.6628(5) 1.2648(4) 0.0741(3) 0.0783(18) Uani 1 1 d . .
H13 H 0.6024 1.2594 0.0643 0.094 Uiso 1 1 calc R U
C45 C 0.4885(4) 0.7930(4) 0.0563(2) 0.0694(16) Uani 1 1 d . .
H45 H 0.4741 0.8454 0.0697 0.083 Uiso 1 1 calc R U
C48 C 0.6451(5) 0.6735(5) 0.0426(3) 0.0794(18) Uani 1 1 d . .
H48 H 0.6493 0.6172 0.0272 0.095 Uiso 1 1 calc R U
C31 C 0.6161(4) 0.9426(4) 0.1684(2) 0.0663(15) Uani 1 1 d . .
C8 C 0.1549(4) 1.2539(4) 0.0920(2) 0.0729(17) Uani 1 1 d . .
H8A H 0.1739 1.3186 0.1054 0.087 Uiso 1 1 calc R U
H8B H 0.1070 1.2276 0.1088 0.087 Uiso 1 1 calc R U
C15 C 0.7840(4) 1.2648(4) 0.1163(3) 0.0775(18) Uani 1 1 d . .
C39 C 0.4681(5) 0.6552(4) 0.1360(2) 0.0718(17) Uani 1 1 d . .
H39 H 0.4622 0.7113 0.1506 0.086 Uiso 1 1 calc R U
C1 C 0.2001(4) 1.2892(4) -0.0741(3) 0.0827(19) Uani 1 1 d . .
H1A H 0.1688 1.2637 -0.1067 0.099 Uiso 1 1 calc R U
H1B H 0.2116 1.3541 -0.0676 0.099 Uiso 1 1 calc R U
C9 C 0.3098(4) 1.2724(4) 0.1161(2) 0.0672(16) Uani 1 1 d . .
H9 H 0.3189 1.3343 0.1214 0.081 Uiso 1 1 calc R U
C42 C 0.2674(4) 0.8215(4) 0.1044(2) 0.0763(17) Uani 1 1 d . .
C2 C 0.1406(4) 1.2531(4) -0.0398(3) 0.0726(17) Uani 1 1 d . .
C16 C 0.8322(5) 1.2592(5) 0.1598(3) 0.085(2) Uani 1 1 d . .
H16 H 0.8947 1.2707 0.1634 0.102 Uiso 1 1 calc R U
C41 C 0.2781(5) 0.7460(5) 0.1235(3) 0.087(2) Uani 1 1 d . .
H41 H 0.2752 0.7467 0.1557 0.104 Uiso 1 1 calc R U
C27 C 0.8478(4) 0.9693(4) 0.0169(2) 0.0670(16) Uani 1 1 d . .
H27 H 0.9050 1.0034 0.0141 0.080 Uiso 1 1 calc R U
C36 C 0.4843(7) 0.4913(5) 0.0945(3) 0.097(2) Uani 1 1 d . .
H36 H 0.4896 0.4344 0.0811 0.117 Uiso 1 1 calc R U
C43 C 0.2496(4) 0.9009(4) 0.1234(2) 0.0759(17) Uani 1 1 d . .
H43 H 0.2422 0.9212 0.1551 0.091 Uiso 1 1 calc R U
C18 C 0.8184(4) 1.1366(5) 0.2439(3) 0.0802(18) Uani 1 1 d . .
C33 C 0.6369(5) 0.7156(4) 0.1658(2) 0.0826(19) Uani 1 1 d . .
H33A H 0.6357 0.7224 0.2000 0.099 Uiso 1 1 calc R U
H33B H 0.6903 0.6974 0.1583 0.099 Uiso 1 1 calc R U
C7 C 0.1739(4) 1.2637(4) 0.0083(2) 0.0700(16) Uani 1 1 d . .
H7 H 0.2352 1.2903 0.0189 0.084 Uiso 1 1 calc R U
C47 C 0.5613(5) 0.6975(4) 0.0361(2) 0.0686(16) Uani 1 1 d . .
C46 C 0.4749(5) 0.6587(4) 0.0163(2) 0.0733(17) Uani 1 1 d . .
H46 H 0.4514 0.6004 -0.0029 0.088 Uiso 1 1 calc R U
C30 C 0.6003(4) 1.0227(4) 0.1864(2) 0.0750(17) Uani 1 1 d . .
H30 H 0.5752 1.0372 0.2142 0.090 Uiso 1 1 calc R U
C11 C 0.4731(4) 1.2737(4) 0.1450(2) 0.0742(17) Uani 1 1 d . .
H11 H 0.5038 1.3350 0.1532 0.089 Uiso 1 1 calc R U
C32 C 0.6125(4) 0.8608(4) 0.1818(2) 0.0765(18) Uani 1 1 d . .
H32 H 0.5888 0.8485 0.2091 0.092 Uiso 1 1 calc R U
N1 N 0.1137(5) 1.0581(4) 0.1500(3) 0.0891(17) Uani 1 1 d . .
C14 C 0.8044(5) 1.2865(4) 0.0740(3) 0.0799(18) Uani 1 1 d . .
H14 H 0.8618 1.2996 0.0651 0.096 Uiso 1 1 calc R U
C24 C 0.8467(4) 0.9102(5) 0.1809(2) 0.0842(19) Uani 1 1 d . .
H24A H 0.9118 0.9222 0.1840 0.101 Uiso 1 1 calc R U
H24B H 0.8217 0.8526 0.1884 0.101 Uiso 1 1 calc R U
C38 C 0.3919(5) 0.5876(5) 0.1124(3) 0.0828(19) Uani 1 1 d . .
O2 O 0.1603(4) 0.5944(4) 0.0077(2) 0.1229(18) Uani 1 1 d . .
C25 C 0.8624(4) 0.9473(4) 0.1048(2) 0.0730(17) Uani 1 1 d . .
H25 H 0.9228 0.9781 0.1160 0.088 Uiso 1 1 calc R U
C4 C -0.0078(5) 1.1819(5) -0.0235(3) 0.100(2) Uani 1 1 d . .
H4 H -0.0689 1.1527 -0.0340 0.120 Uiso 1 1 calc R U
C40 C 0.2991(5) 0.6019(5) 0.1128(3) 0.100(2) Uani 1 1 d . .
H40A H 0.2547 0.5482 0.0934 0.120 Uiso 1 1 calc R U
H40B H 0.2853 0.6100 0.1454 0.120 Uiso 1 1 calc R U
C3 C 0.0489(5) 1.2119(5) -0.0553(3) 0.092(2) Uani 1 1 d . .
H3 H 0.0254 1.2044 -0.0871 0.110 Uiso 1 1 calc R U
C5 C 0.0280(5) 1.1960(5) 0.0242(3) 0.089(2) Uani 1 1 d . .
H5 H -0.0101 1.1781 0.0458 0.107 Uiso 1 1 calc R U
O5 O 0.0554(4) 1.0577(4) 0.1773(2) 0.142(2) Uani 1 1 d . .
C21 C 0.7855(5) 0.9627(6) 0.2566(3) 0.095(2) Uani 1 1 d . .
H21 H 0.7752 0.9048 0.2614 0.115 Uiso 1 1 calc R U
C35 C 0.5609(6) 0.5576(5) 0.1172(3) 0.089(2) Uani 1 1 d . .
H35 H 0.6169 0.5463 0.1181 0.107 Uiso 1 1 calc R U
C17 C 0.8391(5) 1.2316(5) 0.2371(3) 0.094(2) Uani 1 1 d . .
H17A H 0.8247 1.2700 0.2645 0.113 Uiso 1 1 calc R U
H17B H 0.9033 1.2539 0.2361 0.113 Uiso 1 1 calc R U
C23 C 0.8413(4) 1.0708(6) 0.2118(2) 0.0837(19) Uani 1 1 d . .
H23 H 0.8701 1.0863 0.1865 0.100 Uiso 1 1 calc R U
C19 C 0.7788(5) 1.1155(6) 0.2822(3) 0.097(2) Uani 1 1 d . .
H19 H 0.7618 1.1590 0.3035 0.116 Uiso 1 1 calc R U
C37 C 0.3990(6) 0.5041(5) 0.0903(3) 0.096(2) Uani 1 1 d . .
H37 H 0.3488 0.4583 0.0733 0.115 Uiso 1 1 calc R U
N42 N 0.1912(7) 0.5292(6) -0.0102(3) 0.145(3) Uani 1 1 d . .
C20 C 0.7640(5) 1.0295(7) 0.2892(3) 0.109(3) Uani 1 1 d . .
H20 H 0.7395 1.0161 0.3161 0.130 Uiso 1 1 calc R U
O1 O 0.1356(6) 0.4560(5) -0.0265(4) 0.243(5) Uani 1 1 d . .
N33 N 0.2568(3) 0.2966(3) 0.40483(17) 0.0687(13) Uani 1 1 d . .
N39 N 0.5387(4) 0.2153(4) 0.51691(19) 0.0781(14) Uani 1 1 d . .
N13 N 0.7753(4) 0.9358(3) -0.01830(18) 0.0679(13) Uani 1 1 d . .
N23 N 0.4246(4) 0.5479(3) 0.35554(18) 0.0759(14) Uani 1 1 d . .
N24 N 0.3499(4) 0.4027(3) 0.35047(17) 0.0697(13) Uani 1 1 d . .
O7 O 0.6235(3) 1.2261(4) 0.24890(16) 0.0944(14) Uani 1 1 d . .
N34 N 0.2050(4) 0.3361(4) 0.47397(19) 0.0836(15) Uani 1 1 d . .
N35 N 0.2502(4) 0.4074(4) 0.58168(19) 0.0838(15) Uani 1 1 d . .
N25 N 0.1906(4) 0.3005(4) 0.31547(18) 0.0779(14) Uani 1 1 d . .
N29 N 0.3442(4) 0.2477(3) 0.28414(19) 0.0824(15) Uani 1 1 d . .
N40 N 0.4827(4) 0.0663(3) 0.4461(2) 0.0871(16) Uani 1 1 d . .
N30 N 0.4069(3) 0.2593(3) 0.37005(19) 0.0696(13) Uani 1 1 d . .
N6 N 0.7287(4) 1.2860(3) 0.04725(19) 0.0755(14) Uani 1 1 d . .
C62 C 0.4271(5) 0.4643(4) 0.3621(2) 0.0703(16) Uani 1 1 d . .
H62 H 0.4798 0.4533 0.3738 0.084 Uiso 1 1 calc R U
O8 O 0.6604(3) 1.3471(3) 0.2248(2) 0.1019(15) Uani 1 1 d . .
O16 O 0.6633(4) 0.1177(4) 0.4033(2) 0.1199(19) Uani 1 1 d . .
C81 C 0.2527(4) 0.3643(4) 0.4401(2) 0.0719(17) Uani 1 1 d . .
H81 H 0.2798 0.4246 0.4413 0.086 Uiso 1 1 calc R U
C28 C 0.7051(4) 0.8909(3) 0.0017(2) 0.0625(15) Uani 1 1 d . .
H28 H 0.6468 0.8621 -0.0144 0.075 Uiso 1 1 calc R U
N32 N 0.2330(4) 0.1504(3) 0.3426(2) 0.0819(15) Uani 1 1 d . .
C61 C 0.4477(5) 0.2532(4) 0.4111(2) 0.0713(17) Uani 1 1 d . .
H61 H 0.4256 0.2636 0.4402 0.086 Uiso 1 1 calc R U
N27 N 0.2201(4) 0.5440(4) 0.5229(2) 0.0786(15) Uani 1 1 d . .
C63 C 0.3371(5) 0.5333(5) 0.3381(2) 0.0791(18) Uani 1 1 d . .
H63 H 0.3124 0.5765 0.3296 0.095 Uiso 1 1 calc R U
C60 C 0.5316(5) 0.2210(4) 0.3588(3) 0.0800(19) Uani 1 1 d . .
H60 H 0.5789 0.2064 0.3443 0.096 Uiso 1 1 calc R U
O14 O 0.0530(5) 0.3002(5) 0.5370(3) 0.148(2) Uani 1 1 d . .
O17 O 0.6857(4) 0.1130(4) 0.4774(3) 0.1235(19) Uani 1 1 d . .
N31 N 0.5239(4) 0.2304(3) 0.4057(2) 0.0821(15) Uani 1 1 d . .
N26 N 0.0674(4) 0.4329(4) 0.4702(2) 0.0880(16) Uani 1 1 d . .
O9 O 0.6516(6) 1.3532(4) 0.2997(2) 0.172(3) Uani 1 1 d . .
N5 N 0.6441(4) 1.3107(5) 0.2591(3) 0.1028(19) Uani 1 1 d . .
O13 O 0.0662(5) 0.4284(7) 0.5817(3) 0.157(3) Uani 1 1 d . .
C96 C 0.5477(5) 0.2791(5) 0.5566(2) 0.0834(19) Uani 1 1 d . .
H96 H 0.5935 0.3332 0.5643 0.100 Uiso 1 1 calc R U
C56 C 0.4069(6) 0.4049(5) 0.2385(2) 0.0841(19) Uani 1 1 d . .
H56 H 0.4552 0.3858 0.2492 0.101 Uiso 1 1 calc R U
C84 C 0.1958(4) 0.1412(5) 0.3802(3) 0.0803(18) Uani 1 1 d . .
H84 H 0.1628 0.0851 0.3835 0.096 Uiso 1 1 calc R U
C52 C 0.3520(7) 0.5207(6) 0.2173(3) 0.099(2) Uani 1 1 d . .
H52 H 0.3629 0.5798 0.2142 0.119 Uiso 1 1 calc R U
C57 C 0.3012(5) 0.2492(5) 0.2356(2) 0.091(2) Uani 1 1 d . .
H57A H 0.2365 0.2220 0.2320 0.109 Uiso 1 1 calc R U
H57B H 0.3250 0.2142 0.2108 0.109 Uiso 1 1 calc R U
C58 C 0.4227(5) 0.2329(4) 0.2894(3) 0.0845(19) Uani 1 1 d . .
H58 H 0.4532 0.2207 0.2635 0.101 Uiso 1 1 calc R U
C50 C 0.5170(5) 0.5514(5) 0.2392(2) 0.087(2) Uani 1 1 d . .
H50A H 0.5531 0.5220 0.2191 0.104 Uiso 1 1 calc R U
H50B H 0.5159 0.6062 0.2294 0.104 Uiso 1 1 calc R U
C83 C 0.2072(4) 0.2191(5) 0.4157(2) 0.0745(17) Uani 1 1 d . .
C90 C 0.4214(6) -0.0020(5) 0.3589(3) 0.094(2) Uani 1 1 d . .
C54 C 0.2487(5) 0.3760(6) 0.2142(2) 0.096(2) Uani 1 1 d . .
H54 H 0.1900 0.3379 0.2079 0.115 Uiso 1 1 calc R U
C91 C 0.3472(5) 0.0303(4) 0.3546(3) 0.087(2) Uani 1 1 d . .
H91 H 0.3207 0.0475 0.3815 0.105 Uiso 1 1 calc R U
C94 C 0.4623(5) 0.1475(5) 0.5181(3) 0.0787(18) Uani 1 1 d . .
C59 C 0.4590(5) 0.2364(4) 0.3360(2) 0.0745(17) Uani 1 1 d . .
C82 C 0.1762(5) 0.2440(5) 0.4572(3) 0.0858(19) Uani 1 1 d . .
H82 H 0.1404 0.2044 0.4724 0.103 Uiso 1 1 calc R U
C55 C 0.3204(6) 0.3462(5) 0.2300(2) 0.086(2) Uani 1 1 d . .
C89 C 0.4604(6) -0.0277(5) 0.3171(4) 0.120(3) Uani 1 1 d . .
H89 H 0.5110 -0.0486 0.3191 0.144 Uiso 1 1 calc R U
C85 C 0.2293(5) 0.0709(5) 0.3043(3) 0.098(2) Uani 1 1 d . .
H85A H 0.2242 0.0863 0.2735 0.118 Uiso 1 1 calc R U
H85B H 0.1758 0.0228 0.3044 0.118 Uiso 1 1 calc R U
C88 C 0.4211(8) -0.0209(6) 0.2727(3) 0.120(3) Uani 1 1 d . .
H88 H 0.4449 -0.0398 0.2451 0.144 Uiso 1 1 calc R U
C51 C 0.4230(5) 0.4905(5) 0.2316(2) 0.0780(18) Uani 1 1 d . .
C86 C 0.3126(5) 0.0369(4) 0.3099(3) 0.092(2) Uani 1 1 d . .
C92 C 0.4581(6) -0.0154(5) 0.4062(3) 0.108(2) Uani 1 1 d . .
H92A H 0.4132 -0.0625 0.4150 0.129 Uiso 1 1 calc R U
H92B H 0.5112 -0.0362 0.4020 0.129 Uiso 1 1 calc R U
C95 C 0.4315(5) 0.1740(5) 0.5602(3) 0.090(2) Uani 1 1 d . .
H95 H 0.3818 0.1399 0.5707 0.108 Uiso 1 1 calc R U
C87 C 0.3515(6) 0.0115(5) 0.2693(3) 0.097(2) Uani 1 1 d . .
H87 H 0.3282 0.0175 0.2398 0.116 Uiso 1 1 calc R U
N38 N 0.4840(4) 0.2579(4) 0.58475(19) 0.0812(15) Uani 1 1 d . .
O12 O 0.4422(5) 0.7034(4) 0.3050(2) 0.127(2) Uani 1 1 d . .
N22 N 0.5592(4) 0.5749(4) 0.28873(19) 0.0824(15) Uani 1 1 d . .
C65 C 0.2019(5) 0.3841(5) 0.3166(2) 0.086(2) Uani 1 1 d . .
H65 H 0.1546 0.4045 0.3060 0.103 Uiso 1 1 calc R U
O18 O 0.7442(4) 0.0337(4) 0.4241(3) 0.165(3) Uani 1 1 d . .
C78 C 0.3110(5) 0.3621(5) 0.5773(3) 0.088(2) Uani 1 1 d . .
H78 H 0.3177 0.3269 0.5483 0.105 Uiso 1 1 calc R U
C74 C 0.0980(5) 0.5101(6) 0.4590(3) 0.093(2) Uani 1 1 d . .
H74 H 0.0678 0.5254 0.4342 0.111 Uiso 1 1 calc R U
C66 C 0.1001(5) 0.2386(5) 0.2989(3) 0.093(2) Uani 1 1 d . .
H66A H 0.1052 0.1800 0.2831 0.112 Uiso 1 1 calc R U
H66B H 0.0691 0.2605 0.2754 0.112 Uiso 1 1 calc R U
C67 C 0.0441(5) 0.2277(6) 0.3388(3) 0.095(2) Uani 1 1 d . .
N41 N 0.6992(5) 0.0872(5) 0.4336(4) 0.114(2) Uani 1 1 d . .
C49 C 0.6287(6) 0.5448(5) 0.2991(3) 0.092(2) Uani 1 1 d . .
H49 H 0.6500 0.5095 0.2753 0.110 Uiso 1 1 calc R U
C73 C -0.0196(5) 0.3720(6) 0.4426(3) 0.110(3) Uani 1 1 d . .
H73A H -0.0480 0.4056 0.4248 0.132 Uiso 1 1 calc R U
H73B H -0.0594 0.3522 0.4650 0.132 Uiso 1 1 calc R U
C68 C 0.0393(5) 0.3003(5) 0.3728(3) 0.090(2) Uani 1 1 d . .
H68 H 0.0715 0.3577 0.3708 0.108 Uiso 1 1 calc R U
C93 C 0.4362(5) 0.0694(5) 0.4802(3) 0.089(2) Uani 1 1 d . .
H93 H 0.3863 0.0215 0.4803 0.107 Uiso 1 1 calc R U
C70 C -0.0581(5) 0.2058(7) 0.4118(3) 0.105(2) Uani 1 1 d . .
H70 H -0.0916 0.1988 0.4368 0.126 Uiso 1 1 calc R U
C53 C 0.2666(7) 0.4653(6) 0.2078(3) 0.105(2) Uani 1 1 d . .
H53 H 0.2193 0.4857 0.1970 0.126 Uiso 1 1 calc R U
C75 C 0.1799(5) 0.5697(5) 0.4868(3) 0.0816(19) Uani 1 1 d . .
C64 C 0.2897(5) 0.4448(5) 0.3348(2) 0.0726(17) Uani 1 1 d . .
C72 C -0.0044(6) 0.1429(6) 0.3419(3) 0.114(3) Uani 1 1 d . .
H72 H -0.0024 0.0924 0.3192 0.136 Uiso 1 1 calc R U
C79 C 0.3302(5) 0.4321(5) 0.6525(3) 0.085(2) Uani 1 1 d . .
C80 C 0.2643(5) 0.4507(5) 0.6296(3) 0.095(2) Uani 1 1 d . .
H80 H 0.2313 0.4880 0.6436 0.114 Uiso 1 1 calc R U
C69 C -0.0103(5) 0.2927(6) 0.4092(3) 0.091(2) Uani 1 1 d . .
O15 O -0.0362(6) 0.3119(7) 0.5900(4) 0.236(5) Uani 1 1 d . .
N37 N 0.0271(7) 0.3468(10) 0.5710(4) 0.149(4) Uani 1 1 d . .
O11 O 0.5880(7) 0.7773(6) 0.3132(4) 0.193(5) Uani 1 1 d . .
O10 O 0.4839(7) 0.7848(5) 0.2570(3) 0.198(4) Uani 1 1 d . .
N21 N 0.5046(11) 0.7565(6) 0.2923(4) 0.160(5) Uani 1 1 d . .
N36 N 0.3626(4) 0.3726(4) 0.6196(2) 0.0981(18) Uani 1 1 d . .
C77 C 0.2894(5) 0.6147(5) 0.5453(3) 0.0858(19) Uani 1 1 d . .
H77 H 0.3276 0.6140 0.5717 0.103 Uiso 1 1 calc R U
C76 C 0.2300(6) 0.6576(6) 0.4907(3) 0.097(2) Uani 1 1 d . .
H76 H 0.2166 0.6927 0.4705 0.117 Uiso 1 1 calc R U
N28 N 0.2998(4) 0.6875(4) 0.5264(2) 0.0862(16) Uani 1 1 d . .

loop_
_atom_site_aniso_label
_atom_site_aniso_U_11
_atom_site_aniso_U_22
_atom_site_aniso_U_33
_atom_site_aniso_U_23
_atom_site_aniso_U_13
_atom_site_aniso_U_12
C71 0.106(7) 0.117(8) 0.127(8) 0.018(6) 0.011(6) -0.003(6)
Co6 0.0644(6) 0.0595(6) 0.0636(6) 0.0125(4) 0.0123(5) 0.0201(5)
Co8 0.0703(6) 0.0641(6) 0.0637(6) 0.0208(5) 0.0126(5) 0.0253(5)
Co5 0.0770(6) 0.0577(6) 0.0785(7) 0.0174(5) 0.0114(5) 0.0195(5)
Co7 0.0718(6) 0.0681(6) 0.0666(6) 0.0098(5) 0.0029(5) 0.0226(5)
Co2 0.0867(7) 0.0674(6) 0.0642(6) 0.0145(5) 0.0099(5) 0.0242(5)
Co3 0.0953(8) 0.0791(7) 0.0769(7) 0.0243(5) 0.0217(6) 0.0401(6)
Co4 0.0992(8) 0.0742(7) 0.0690(7) 0.0253(5) 0.0217(6) 0.0315(6)
Co1 0.0873(7) 0.0902(8) 0.0760(7) 0.0223(6) 0.0186(6) 0.0318(6)
N3 0.062(3) 0.059(3) 0.065(3) 0.014(2) 0.012(2) 0.021(2)
N17 0.082(4) 0.068(3) 0.063(3) 0.012(3) 0.012(3) 0.018(3)
N9 0.068(3) 0.065(3) 0.070(3) 0.013(3) 0.007(3) 0.023(3)
N10 0.065(3) 0.068(3) 0.066(3) 0.021(3) 0.008(3) 0.021(3)
N12 0.056(3) 0.059(3) 0.058(3) 0.009(2) 0.006(2) 0.017(2)
N15 0.069(3) 0.058(3) 0.072(3) 0.021(3) 0.013(3) 0.021(3)
N4 0.071(3) 0.068(3) 0.073(3) 0.015(3) 0.012(3) 0.029(3)
N11 0.071(3) 0.072(3) 0.078(4) 0.023(3) 0.009(3) 0.024(3)
N19 0.081(3) 0.061(3) 0.070(4) 0.021(3) 0.018(3) 0.021(3)
N2 0.075(3) 0.062(3) 0.069(3) 0.010(3) 0.011(3) 0.029(3)
N7 0.074(4) 0.072(3) 0.071(4) 0.017(3) 0.004(3) 0.017(3)
C29 0.060(4) 0.061(4) 0.062(4) 0.014(3) 0.004(3) 0.021(3)
C12 0.071(4) 0.050(4) 0.077(4) 0.011(3) 0.008(3) 0.018(3)
N14 0.077(3) 0.069(3) 0.077(4) 0.026(3) 0.016(3) 0.025(3)
C26 0.054(4) 0.061(4) 0.068(4) 0.010(3) 0.003(3) 0.015(3)
O6 0.079(3) 0.102(4) 0.082(3) -0.001(3) 0.012(3) 0.006(3)
N16 0.075(3) 0.080(4) 0.075(4) 0.030(3) 0.015(3) 0.037(3)
N20 0.083(3) 0.057(3) 0.067(3) 0.014(3) 0.012(3) 0.022(3)
C44 0.076(4) 0.067(4) 0.066(4) 0.026(3) 0.009(3) 0.022(3)
C10 0.071(4) 0.058(4) 0.056(4) 0.014(3) 0.013(3) 0.020(3)
C6 0.070(4) 0.064(4) 0.073(5) 0.010(3) 0.004(4) 0.031(3)
O3 0.100(4) 0.105(4) 0.167(6) 0.027(4) 0.006(4) 0.029(4)
N8 0.077(4) 0.091(4) 0.064(4) 0.011(3) -0.008(3) 0.020(3)
C22 0.077(4) 0.101(6) 0.064(4) 0.017(4) 0.004(4) 0.038(4)
C34 0.094(5) 0.078(5) 0.074(4) 0.041(4) 0.020(4) 0.033(4)
O4 0.086(3) 0.090(3) 0.087(4) 0.018(3) 0.015(3) 0.020(3)
N18 0.088(4) 0.057(3) 0.091(4) 0.034(3) 0.015(3) 0.024(3)
C13 0.081(5) 0.077(4) 0.079(5) 0.018(4) 0.011(4) 0.027(4)
C45 0.078(4) 0.063(4) 0.070(4) 0.018(3) 0.010(4) 0.023(4)
C48 0.094(5) 0.070(4) 0.087(5) 0.030(4) 0.024(4) 0.033(4)
C31 0.075(4) 0.068(4) 0.059(4) 0.020(3) 0.017(3) 0.020(3)
C8 0.077(4) 0.063(4) 0.091(5) 0.019(3) 0.022(4) 0.038(3)
C15 0.057(4) 0.086(5) 0.082(5) 0.012(4) -0.004(4) 0.017(3)
C39 0.088(5) 0.059(4) 0.075(4) 0.027(3) 0.017(4) 0.021(4)
C1 0.074(4) 0.085(5) 0.098(5) 0.026(4) 0.011(4) 0.034(4)
C9 0.074(4) 0.064(4) 0.065(4) 0.011(3) 0.008(3) 0.024(4)
C42 0.091(5) 0.072(4) 0.073(5) 0.031(4) 0.013(4) 0.025(4)
C2 0.071(4) 0.079(4) 0.082(5) 0.025(4) 0.013(4) 0.040(4)
C16 0.058(4) 0.097(5) 0.089(5) 0.014(4) -0.018(4) 0.018(4)
C41 0.110(6) 0.082(5) 0.078(5) 0.037(4) 0.019(4) 0.027(4)
C27 0.063(4) 0.063(4) 0.076(4) 0.016(3) 0.011(4) 0.021(3)
C36 0.139(7) 0.070(5) 0.098(6) 0.035(4) 0.022(6) 0.043(5)
C43 0.102(5) 0.061(4) 0.062(4) 0.012(3) 0.012(4) 0.020(4)
C18 0.070(4) 0.101(6) 0.067(5) 0.015(4) -0.010(4) 0.032(4)
C33 0.096(5) 0.079(5) 0.088(5) 0.039(4) 0.021(4) 0.033(4)
C7 0.068(4) 0.065(4) 0.079(5) 0.014(3) 0.009(4) 0.027(3)
C47 0.074(4) 0.065(4) 0.074(4) 0.019(3) 0.020(4) 0.027(4)
C46 0.088(5) 0.055(4) 0.070(4) 0.008(3) 0.010(4) 0.013(4)
C30 0.072(4) 0.079(5) 0.073(4) 0.015(4) 0.014(3) 0.022(4)
C11 0.075(4) 0.067(4) 0.079(4) 0.015(3) 0.004(4) 0.020(4)
C32 0.083(5) 0.080(5) 0.072(4) 0.030(4) 0.023(4) 0.022(4)
N1 0.080(5) 0.093(4) 0.082(5) 0.005(4) 0.024(4) 0.012(4)
C14 0.064(4) 0.090(5) 0.087(5) 0.027(4) 0.011(4) 0.019(4)
C24 0.078(4) 0.110(5) 0.072(5) 0.037(4) -0.006(4) 0.033(4)
C38 0.095(5) 0.071(5) 0.096(5) 0.036(4) 0.029(4) 0.030(4)
O2 0.136(5) 0.076(4) 0.138(5) 0.007(3) 0.029(4) 0.012(3)
C25 0.063(4) 0.078(4) 0.076(5) 0.016(4) -0.003(4) 0.021(3)
C4 0.067(5) 0.126(6) 0.107(6) 0.029(5) 0.002(5) 0.030(4)
C40 0.103(6) 0.079(5) 0.122(6) 0.044(5) 0.017(5) 0.017(4)
C3 0.083(5) 0.104(6) 0.094(6) 0.025(4) 0.002(5) 0.041(4)
C5 0.069(5) 0.100(5) 0.098(6) 0.015(4) 0.008(4) 0.030(4)
O5 0.091(4) 0.195(6) 0.116(4) 0.010(4) 0.037(4) 0.011(4)
C21 0.093(5) 0.112(6) 0.079(5) 0.020(5) 0.003(4) 0.031(5)
C35 0.117(6) 0.085(5) 0.092(5) 0.040(4) 0.031(5) 0.056(5)
C17 0.089(5) 0.105(6) 0.078(5) 0.011(4) -0.009(4) 0.022(4)
C23 0.076(5) 0.114(6) 0.065(4) 0.025(4) 0.005(4) 0.031(4)
C19 0.098(6) 0.125(7) 0.067(5) 0.013(5) 0.000(4) 0.043(5)
C37 0.125(7) 0.078(5) 0.098(6) 0.035(4) 0.024(5) 0.037(5)
N42 0.150(8) 0.065(5) 0.186(8) -0.004(5) 0.016(7) 0.005(6)
C20 0.110(6) 0.166(9) 0.065(5) 0.037(6) 0.006(4) 0.061(6)
O1 0.179(7) 0.090(5) 0.393(14) -0.037(7) 0.009(8) 0.007(5)
N33 0.082(3) 0.071(3) 0.058(3) 0.014(3) 0.010(3) 0.031(3)
N39 0.085(4) 0.077(4) 0.077(4) 0.022(3) 0.016(3) 0.026(3)
N13 0.072(3) 0.063(3) 0.072(3) 0.013(3) 0.015(3) 0.026(3)
N23 0.089(4) 0.074(4) 0.070(3) 0.018(3) 0.012(3) 0.031(3)
N24 0.071(3) 0.075(4) 0.064(3) 0.016(3) 0.008(3) 0.024(3)
O7 0.118(4) 0.090(4) 0.078(3) 0.010(3) 0.014(3) 0.041(3)
N34 0.089(4) 0.090(4) 0.075(4) 0.022(3) 0.019(3) 0.028(3)
N35 0.101(4) 0.094(4) 0.065(4) 0.015(3) 0.018(3) 0.043(3)
N25 0.090(4) 0.063(3) 0.079(4) 0.017(3) 0.010(3) 0.020(3)
N29 0.109(4) 0.076(4) 0.064(4) 0.016(3) 0.013(3) 0.030(3)
N40 0.118(5) 0.069(4) 0.085(4) 0.023(3) 0.017(4) 0.040(3)
N30 0.088(4) 0.065(3) 0.061(3) 0.014(3) 0.015(3) 0.031(3)
N6 0.077(4) 0.064(3) 0.080(4) 0.012(3) 0.010(3) 0.017(3)
C62 0.089(5) 0.074(4) 0.056(4) 0.019(3) 0.006(3) 0.037(4)
O8 0.119(4) 0.093(4) 0.084(4) 0.013(3) 0.010(3) 0.020(3)
O16 0.140(5) 0.122(5) 0.120(5) 0.032(4) 0.040(4) 0.067(4)
C81 0.075(4) 0.069(4) 0.073(4) 0.021(4) 0.010(4) 0.019(3)
C28 0.065(4) 0.048(3) 0.075(4) 0.015(3) 0.015(4) 0.017(3)
N32 0.093(4) 0.068(3) 0.080(4) 0.005(3) 0.002(3) 0.029(3)
C61 0.089(5) 0.069(4) 0.059(4) 0.018(3) 0.016(4) 0.024(4)
N27 0.085(4) 0.091(4) 0.068(4) 0.024(3) 0.017(3) 0.034(3)
C63 0.103(6) 0.082(5) 0.069(4) 0.028(4) 0.018(4) 0.045(4)
C60 0.098(5) 0.079(4) 0.073(5) 0.024(4) 0.030(4) 0.032(4)
O14 0.127(5) 0.176(7) 0.139(6) 0.047(5) 0.031(5) 0.029(5)
O17 0.143(5) 0.120(4) 0.137(5) 0.066(4) 0.040(4) 0.054(4)
N31 0.095(4) 0.081(4) 0.082(4) 0.026(3) 0.021(3) 0.040(3)
N26 0.077(4) 0.100(5) 0.092(4) 0.024(4) 0.021(3) 0.030(4)
O9 0.285(9) 0.115(5) 0.089(4) -0.012(4) 0.049(5) 0.031(5)
N5 0.120(5) 0.088(5) 0.089(6) 0.003(4) 0.011(4) 0.025(4)
O13 0.127(6) 0.201(8) 0.175(7) 0.069(7) 0.037(5) 0.079(6)
C96 0.102(5) 0.076(5) 0.070(5) 0.014(4) 0.012(4) 0.025(4)
C56 0.109(6) 0.094(5) 0.058(4) 0.016(4) 0.014(4) 0.045(5)
C84 0.086(5) 0.081(5) 0.070(5) 0.020(4) 0.003(4) 0.020(4)
C52 0.127(7) 0.093(6) 0.080(5) 0.022(4) 0.013(5) 0.035(6)
C57 0.116(6) 0.097(6) 0.056(4) 0.014(4) 0.010(4) 0.030(4)
C58 0.102(6) 0.079(5) 0.076(5) 0.013(4) 0.018(4) 0.033(4)
C50 0.123(6) 0.087(5) 0.060(4) 0.022(4) 0.011(4) 0.042(5)
C83 0.082(5) 0.076(5) 0.068(4) 0.019(4) 0.021(4) 0.023(4)
C90 0.126(6) 0.068(4) 0.085(6) 0.014(4) 0.012(5) 0.028(4)
C54 0.099(6) 0.104(6) 0.076(5) 0.011(4) 0.002(4) 0.028(5)
C91 0.123(6) 0.069(4) 0.084(5) 0.027(4) 0.027(5) 0.042(4)
C94 0.093(5) 0.070(4) 0.084(5) 0.023(4) 0.029(4) 0.034(4)
C59 0.083(5) 0.081(4) 0.058(4) 0.010(3) 0.007(4) 0.026(4)
C82 0.084(5) 0.081(5) 0.092(5) 0.030(4) 0.012(4) 0.016(4)
C55 0.114(6) 0.091(5) 0.057(4) 0.014(4) 0.008(4) 0.039(5)
C89 0.149(8) 0.087(6) 0.132(8) 0.012(5) 0.042(7) 0.048(5)
C85 0.127(6) 0.075(5) 0.078(5) 0.002(4) 0.001(4) 0.021(5)
C88 0.175(9) 0.110(7) 0.086(7) 0.021(5) 0.037(6) 0.056(6)
C51 0.100(6) 0.083(5) 0.055(4) 0.021(4) 0.004(4) 0.032(5)
C86 0.120(6) 0.061(4) 0.087(6) -0.001(4) 0.012(5) 0.028(4)
C92 0.132(7) 0.078(5) 0.119(7) 0.008(5) 0.019(5) 0.052(5)
C95 0.101(5) 0.079(5) 0.100(6) 0.031(4) 0.022(5) 0.034(4)
C87 0.128(7) 0.084(5) 0.075(5) 0.009(4) 0.017(5) 0.032(5)
N38 0.092(4) 0.090(4) 0.072(4) 0.025(3) 0.022(3) 0.037(3)
O12 0.194(6) 0.117(5) 0.098(4) 0.049(4) 0.033(4) 0.070(4)
N22 0.101(4) 0.084(4) 0.065(4) 0.022(3) 0.016(3) 0.026(3)
C65 0.092(5) 0.102(6) 0.076(5) 0.027(4) 0.015(4) 0.043(5)
O18 0.160(6) 0.130(5) 0.251(8) 0.056(5) 0.077(5) 0.097(5)
C78 0.113(6) 0.083(5) 0.069(5) 0.015(4) 0.016(5) 0.035(4)
C74 0.093(6) 0.113(6) 0.086(5) 0.032(5) 0.019(5) 0.043(5)
C66 0.095(6) 0.091(5) 0.087(5) 0.022(4) -0.001(5) 0.018(4)
C67 0.085(5) 0.105(6) 0.089(6) 0.028(5) -0.001(4) 0.015(5)
N41 0.110(6) 0.097(5) 0.152(8) 0.042(5) 0.046(6) 0.043(4)
C49 0.127(6) 0.088(5) 0.064(5) 0.014(4) 0.029(5) 0.036(5)
C73 0.087(6) 0.124(7) 0.115(7) 0.027(6) 0.021(5) 0.020(5)
C68 0.080(5) 0.090(5) 0.097(6) 0.016(5) 0.012(4) 0.026(4)
C93 0.112(6) 0.077(5) 0.094(6) 0.039(4) 0.036(5) 0.033(4)
C70 0.087(6) 0.124(7) 0.095(6) 0.030(6) 0.010(5) 0.011(5)
C53 0.147(8) 0.108(7) 0.077(5) 0.033(5) 0.012(5) 0.060(6)
C75 0.076(5) 0.092(6) 0.084(5) 0.026(4) 0.016(4) 0.030(4)
C64 0.083(5) 0.076(5) 0.064(4) 0.021(3) 0.009(4) 0.029(4)
C72 0.110(6) 0.105(7) 0.102(7) 0.003(5) -0.004(5) 0.013(5)
C79 0.107(6) 0.089(5) 0.071(5) 0.013(4) 0.025(4) 0.052(4)
C80 0.112(6) 0.106(6) 0.078(5) 0.009(4) 0.017(5) 0.059(5)
C69 0.075(5) 0.097(6) 0.096(6) 0.014(5) 0.006(4) 0.022(4)
O15 0.182(8) 0.333(12) 0.259(10) 0.179(9) 0.129(8) 0.073(7)
N37 0.123(8) 0.205(12) 0.153(9) 0.082(10) 0.061(7) 0.061(8)
O11 0.195(8) 0.128(6) 0.260(12) 0.029(6) 0.116(9) 0.039(6)
O10 0.376(12) 0.165(6) 0.146(6) 0.093(5) 0.137(7) 0.161(7)
N21 0.288(15) 0.087(6) 0.152(10) 0.058(6) 0.132(11) 0.083(9)
N36 0.120(5) 0.094(4) 0.080(4) 0.015(3) 0.027(4) 0.030(4)
C77 0.103(6) 0.091(5) 0.069(5) 0.024(4) 0.007(4) 0.036(5)
C76 0.106(6) 0.103(6) 0.105(6) 0.038(5) 0.038(5) 0.050(5)
N28 0.091(4) 0.096(4) 0.082(4) 0.029(4) 0.011(4) 0.038(4)

loop_
_atom_type_symbol
_atom_type_description
_atom_type_scat_dispersion_real
_atom_type_scat_dispersion_imag
_atom_type_scat_source
C C 0.0181 0.0091 'International Tables Vol C Tables 4.2.6.8 and 6.1.1.4'
H H 0.0000 0.0000 'International Tables Vol C Tables 4.2.6.8 and 6.1.1.4'
N N 0.0311 0.0180 'International Tables Vol C Tables 4.2.6.8 and 6.1.1.4'
O O 0.0492 0.0322 'International Tables Vol C Tables 4.2.6.8 and 6.1.1.4'
Co Co -2.3653 3.6143 'International Tables Vol C Tables 4.2.6.8 and 6.1.1.4'

loop_
_geom_angle_atom_site_label_1
_geom_angle_atom_site_label_2
_geom_angle_atom_site_label_3
_geom_angle
_geom_angle_site_symmetry_1
_geom_angle_site_symmetry_3
C70 C71 C72 119.0(8) . .
N3 Co6 N20 97.96(19) . .
N3 Co6 N13 103.07(19) . 2_675
N20 Co6 N13 96.44(19) . 2_675
N3 Co6 O4 145.94(18) . .
N20 Co6 O4 97.65(18) . .
N13 Co6 O4 105.0(2) 2_675 .
N3 Co6 O6 93.42(18) . .
N20 Co6 O6 87.83(19) . .
N13 Co6 O6 162.2(2) 2_675 .
O4 Co6 O6 57.19(18) . .
N3 Co6 N2 76.62(19) . .
N20 Co6 N2 174.1(2) . .
N13 Co6 N2 87.18(17) 2_675 .
O4 Co6 N2 85.87(17) . .
O6 Co6 N2 90.12(17) . .
N15 Co8 N12 93.4(2) . .
N15 Co8 N10 92.8(2) . .
N12 Co8 N10 93.03(19) . .
N15 Co8 N16 83.1(2) . .
N12 Co8 N16 89.88(19) . .
N10 Co8 N16 175.1(2) . .
N15 Co8 N14 89.7(2) . .
N12 Co8 N14 175.0(2) . .
N10 Co8 N14 82.9(2) . .
N16 Co8 N14 94.4(2) . .
N15 Co8 N11 175.2(2) . .
N12 Co8 N11 82.5(2) . .
N10 Co8 N11 89.9(2) . .
N16 Co8 N11 94.4(2) . .
N14 Co8 N11 94.6(2) . .
N6 Co5 N19 96.3(2) 2_675 .
N6 Co5 N17 97.8(2) 2_675 .
N19 Co5 N17 103.1(2) . .
N6 Co5 O2 91.5(2) 2_675 .
N19 Co5 O2 107.3(2) . .
N17 Co5 O2 147.0(2) . .
N6 Co5 N18 172.0(2) 2_675 .
N19 Co5 N18 77.9(2) . .
N17 Co5 N18 88.98(19) . .
O2 Co5 N18 85.0(2) . .
N6 Co5 O3 90.9(2) 2_675 .
N19 Co5 O3 163.6(2) . .
N17 Co5 O3 90.4(2) . .
O2 Co5 O3 57.7(2) . .
N18 Co5 O3 93.3(2) . .
N7 Co7 N4 96.6(2) . .
N7 Co7 N9 101.9(2) . .
N4 Co7 N9 95.50(19) . .
N7 Co7 O7 158.1(2) . .
N4 Co7 O7 94.27(18) . .
N9 Co7 O7 95.9(2) . .
N7 Co7 N8 77.3(2) . .
N4 Co7 N8 173.2(2) . .
N9 Co7 N8 88.57(19) . .
O7 Co7 N8 90.7(2) . .
N7 Co7 O8 102.7(2) . .
N4 Co7 O8 92.03(19) . .
N9 Co7 O8 153.2(2) . .
O7 Co7 O8 57.86(19) . .
N8 Co7 O8 86.69(19) . .
N30 Co2 N33 93.4(2) . .
N30 Co2 N24 94.0(2) . .
N33 Co2 N24 92.8(2) . .
N30 Co2 N25 175.8(2) . .
N33 Co2 N25 89.6(2) . .
N24 Co2 N25 83.0(2) . .
N30 Co2 N29 82.3(2) . .
N33 Co2 N29 174.4(2) . .
N24 Co2 N29 91.1(2) . .
N25 Co2 N29 94.8(2) . .
N30 Co2 N32 89.8(2) . .
N33 Co2 N32 81.7(2) . .
N24 Co2 N32 173.4(2) . .
N25 Co2 N32 93.4(2) . .
N29 Co2 N32 94.7(2) . .
N28 Co3 N39 97.4(2) 2_666 .
N28 Co3 N31 94.7(2) 2_666 .
N39 Co3 N31 104.6(2) . .
N28 Co3 O16 96.9(2) 2_666 .
N39 Co3 O16 155.2(2) . .
N31 Co3 O16 94.2(2) . .
N28 Co3 O17 94.5(2) 2_666 .
N39 Co3 O17 100.4(2) . .
N31 Co3 O17 151.9(2) . .
O16 Co3 O17 58.4(2) . .
N28 Co3 N40 173.6(2) 2_666 .
N39 Co3 N40 76.2(2) . .
N31 Co3 N40 87.8(2) . .
O16 Co3 N40 88.8(2) . .
O17 Co3 N40 86.0(2) . .
N36 Co4 N23 101.8(2) 2_666 .
N36 Co4 N38 96.2(2) 2_666 2_666
N23 Co4 N38 97.2(2) . 2_666
N36 Co4 O12 159.8(2) 2_666 .
N23 Co4 O12 92.4(3) . .
N38 Co4 O12 96.1(2) 2_666 .
N36 Co4 N22 78.5(2) 2_666 .
N23 Co4 N22 87.97(19) . .
N38 Co4 N22 173.3(2) 2_666 .
O12 Co4 N22 87.9(2) . .
N36 Co4 O11 105.5(3) 2_666 .
N23 Co4 O11 148.1(3) . .
N38 Co4 O11 95.8(3) 2_666 .
O12 Co4 O11 57.3(3) . .
N22 Co4 O11 81.8(3) . .
N34 Co1 N27 104.0(2) . .
N34 Co1 N35 94.9(2) . .
N27 Co1 N35 97.9(2) . .
N34 Co1 N26 87.6(2) . .
N27 Co1 N26 77.4(2) . .
N35 Co1 N26 175.1(2) . .
N34 Co1 O14 94.2(3) . .
N27 Co1 O14 157.5(3) . .
N35 Co1 O14 93.6(2) . .
N26 Co1 O14 90.4(3) . .
N34 Co1 O13 151.1(3) . .
N27 Co1 O13 104.4(3) . .
N35 Co1 O13 86.5(2) . .
N26 Co1 O13 93.3(2) . .
O14 Co1 O13 57.0(3) . .
C12 N3 C10 103.8(5) . .
C12 N3 Co6 139.9(4) . .
C10 N3 Co6 116.1(4) . .
C45 N17 C46 105.1(5) . .
C45 N17 Co5 126.7(4) . .
C46 N17 Co5 127.0(4) . .
C30 N9 C29 106.8(5) . .
C30 N9 Co7 124.6(4) . .
C29 N9 Co7 127.4(4) . .
C29 N10 C31 106.5(5) . .
C29 N10 Co8 139.8(4) . .
C31 N10 Co8 113.0(4) . .
C28 N12 C26 106.2(5) . .
C28 N12 Co8 138.8(4) . .
C26 N12 Co8 114.7(4) . .
C45 N15 C47 102.7(5) . .
C45 N15 Co8 141.1(4) . .
C47 N15 Co8 115.7(4) . .
C12 N4 C11 104.1(5) . .
C12 N4 Co7 128.3(4) . .
C11 N4 Co7 127.2(4) . .
C25 N11 C24 119.7(5) . .
C25 N11 Co8 113.6(4) . .
C24 N11 Co8 126.7(4) . .
C44 N19 C42 103.4(5) . .
C44 N19 Co5 141.6(4) . .
C42 N19 Co5 114.9(4) . .
C9 N2 C8 119.4(5) . .
C9 N2 Co6 111.9(4) . .
C8 N2 Co6 128.7(4) . .
C15 N7 C13 105.1(5) . .
C15 N7 Co7 116.5(5) . .
C13 N7 Co7 138.3(5) . .
N10 C29 N9 111.0(5) . .
N3 C12 N4 115.1(5) . .
C32 N14 C33 118.0(5) . .
C32 N14 Co8 113.6(4) . .
C33 N14 Co8 128.2(4) . .
N12 C26 C27 109.2(5) . .
N12 C26 C25 113.0(5) . .
C27 C26 C25 137.5(6) . .
N1 O6 Co6 91.5(4) . .
C48 N16 C1 118.1(6) . 2_675
C48 N16 Co8 113.1(4) . .
C1 N16 Co8 128.7(5) 2_675 .
C44 N20 C43 105.1(5) . .
C44 N20 Co6 124.7(4) . .
C43 N20 Co6 130.0(4) . .
N19 C44 N20 113.7(5) . .
N3 C10 C11 109.1(5) . .
N3 C10 C9 116.6(5) . .
C11 C10 C9 134.1(6) . .
C5 C6 C7 119.0(6) . .
C5 C6 C8 120.9(6) . .
C7 C6 C8 120.0(6) . .
N42 O3 Co5 90.3(5) . .
C16 N8 C17 118.8(6) . .
C16 N8 Co7 111.6(4) . .
C17 N8 Co7 129.6(5) . .
C23 C22 C21 118.3(6) . .
C23 C22 C24 123.1(6) . .
C21 C22 C24 118.5(7) . .
C35 C34 C39 118.1(7) . .
C35 C34 C33 120.2(7) . .
C39 C34 C33 121.7(6) . .
N1 O4 Co6 93.0(4) . .
C41 N18 C40 118.9(6) . .
C41 N18 Co5 113.0(4) . .
C40 N18 Co5 128.0(5) . .
N7 C13 N6 112.8(6) . .
N17 C45 N15 113.9(5) . .
N16 C48 C47 118.1(6) . .
C30 C31 N10 107.3(5) . .
C30 C31 C32 138.6(6) . .
N10 C31 C32 114.0(5) . .
N2 C8 C6 113.9(5) . .
N7 C15 C14 107.6(6) . .
N7 C15 C16 114.8(6) . .
C14 C15 C16 137.4(7) . .
C38 C39 C34 121.9(6) . .
N16 C1 C2 111.9(5) 2_675 .
N2 C9 C10 118.8(6) . .
C43 C42 N19 109.7(5) . .
C43 C42 C41 134.1(6) . .
N19 C42 C41 116.1(6) . .
C3 C2 C7 118.4(6) . .
C3 C2 C1 119.6(6) . .
C7 C2 C1 121.9(6) . .
N8 C16 C15 119.6(6) . .
N18 C41 C42 117.9(6) . .
N13 C27 C26 107.5(5) . .
C35 C36 C37 123.7(7) . .
C42 C43 N20 108.2(5) . .
C19 C18 C23 119.5(7) . .
C19 C18 C17 120.5(7) . .
C23 C18 C17 120.0(7) . .
N14 C33 C34 113.3(5) . .
C6 C7 C2 121.6(6) . .
C46 C47 N15 110.1(5) . .
C46 C47 C48 139.3(6) . .
N15 C47 C48 110.2(6) . .
C47 C46 N17 108.2(5) . .
N9 C30 C31 108.2(5) . .
C10 C11 N4 107.9(5) . .
N14 C32 C31 116.5(6) . .
O6 N1 O4 118.3(6) . .
O6 N1 O5 121.8(7) . .
O4 N1 O5 119.8(7) . .
N6 C14 C15 109.8(6) . .
N11 C24 C22 111.1(5) . .
C39 C38 C37 120.1(7) . .
C39 C38 C40 120.8(6) . .
C37 C38 C40 119.0(7) . .
N42 O2 Co5 94.2(6) . .
N11 C25 C26 116.3(6) . .
C5 C4 C3 118.9(7) . .
N18 C40 C38 113.4(5) . .
C2 C3 C4 120.4(7) . .
C6 C5 C4 121.7(7) . .
C20 C21 C22 119.2(7) . .
C34 C35 C36 119.0(7) . .
N8 C17 C18 113.3(6) . .
C22 C23 C18 122.2(7) . .
C18 C19 C20 119.9(7) . .
C38 C37 C36 117.2(8) . .
O3 N42 O1 126.0(10) . .
O3 N42 O2 117.6(8) . .
O1 N42 O2 116.4(10) . .
C21 C20 C19 120.7(8) . .
C81 N33 C83 105.6(5) . .
C81 N33 Co2 139.9(5) . .
C83 N33 Co2 114.1(4) . .
C96 N39 C94 105.6(5) . .
C96 N39 Co3 139.4(5) . .
C94 N39 Co3 114.9(4) . .
C27 N13 C28 106.5(5) . .
C27 N13 Co6 130.1(4) . 2_675
C28 N13 Co6 122.5(4) . 2_675
C63 N23 C62 102.9(5) . .
C63 N23 Co4 125.0(4) . .
C62 N23 Co4 130.0(5) . .
C62 N24 C64 105.3(5) . .
C62 N24 Co2 141.1(5) . .
C64 N24 Co2 113.4(5) . .
N5 O7 Co7 93.9(5) . .
C81 N34 C82 103.5(5) . .
C81 N34 Co1 126.9(5) . .
C82 N34 Co1 127.8(5) . .
C78 N35 C80 104.8(6) . .
C78 N35 Co1 126.2(5) . .
C80 N35 Co1 128.9(5) . .
C65 N25 C66 118.0(6) . .
C65 N25 Co2 113.0(5) . .
C66 N25 Co2 128.6(4) . .
C58 N29 C57 120.6(6) . .
C58 N29 Co2 113.4(5) . .
C57 N29 Co2 125.7(5) . .
C93 N40 C92 119.3(6) . .
C93 N40 Co3 112.3(5) . .
C92 N40 Co3 128.3(5) . .
C61 N30 C59 105.7(5) . .
C61 N30 Co2 140.1(4) . .
C59 N30 Co2 113.8(5) . .
C14 N6 C13 104.7(6) . .
C14 N6 Co5 129.6(5) . 2_675
C13 N6 Co5 125.7(5) . 2_675
N24 C62 N23 114.4(6) . .
N5 O8 Co7 92.4(4) . .
N41 O16 Co3 93.2(5) . .
N33 C81 N34 113.0(6) . .
N12 C28 N13 110.6(5) . .
C84 N32 C85 120.8(6) . .
C84 N32 Co2 113.3(4) . .
C85 N32 Co2 125.8(5) . .
N31 C61 N30 112.0(5) . .
C75 N27 C77 106.1(6) . .
C75 N27 Co1 114.0(5) . .
C77 N27 Co1 139.8(5) . .
N23 C63 C64 109.9(6) . .
N31 C60 C59 109.0(6) . .
N37 O14 Co1 94.6(7) . .
N41 O17 Co3 92.0(5) . .
C61 N31 C60 105.7(6) . .
C61 N31 Co3 125.7(5) . .
C60 N31 Co3 127.6(5) . .
C74 N26 C73 116.9(7) . .
C74 N26 Co1 112.6(5) . .
C73 N26 Co1 130.5(5) . .
O9 N5 O8 123.0(8) . .
O9 N5 O7 121.2(8) . .
O8 N5 O7 115.7(7) . .
N37 O13 Co1 92.5(8) . .
N39 C96 N38 113.7(6) . .
C51 C56 C55 121.5(7) . .
N32 C84 C83 116.9(6) . .
C53 C52 C51 120.6(8) . .
N29 C57 C55 110.5(5) . .
N29 C58 C59 116.6(6) . .
N22 C50 C51 112.7(5) . .
C82 C83 N33 107.5(6) . .
C82 C83 C84 138.1(7) . .
N33 C83 C84 114.0(6) . .
C91 C90 C89 118.8(8) . .
C91 C90 C92 121.3(7) . .
C89 C90 C92 119.8(8) . .
C55 C54 C53 119.2(8) . .
C86 C91 C90 119.4(7) . .
N39 C94 C95 106.8(6) . .
N39 C94 C93 118.5(6) . .
C95 C94 C93 134.7(7) . .
N30 C59 C60 107.4(6) . .
N30 C59 C58 113.8(6) . .
C60 C59 C58 138.8(7) . .
C83 C82 N34 110.4(6) . .
C54 C55 C56 118.5(7) . .
C54 C55 C57 119.0(8) . .
C56 C55 C57 122.4(7) . .
C90 C89 C88 118.9(8) . .
N32 C85 C86 112.9(6) . .
C87 C88 C89 121.6(8) . .
C56 C51 C52 120.0(8) . .
C56 C51 C50 120.6(7) . .
C52 C51 C50 119.4(7) . .
C91 C86 C87 121.1(7) . .
C91 C86 C85 120.2(7) . .
C87 C86 C85 118.7(8) . .
N40 C92 C90 114.5(6) . .
N38 C95 C94 110.3(6) . .
C88 C87 C86 120.1(8) . .
C95 N38 C96 103.6(6) . .
C95 N38 Co4 131.3(5) . 2_666
C96 N38 Co4 125.0(5) . 2_666
N21 O12 Co4 96.2(8) . .
C49 N22 C50 118.2(6) . .
C49 N22 Co4 111.5(5) . .
C50 N22 Co4 130.3(5) . .
N25 C65 C64 117.6(7) . .
N35 C78 N36 112.5(6) . .
N26 C74 C75 116.7(7) . .
N25 C66 C67 113.3(6) . .
C72 C67 C68 118.0(8) . .
C72 C67 C66 120.3(8) . .
C68 C67 C66 121.7(8) . .
O16 N41 O18 123.9(9) . .
O16 N41 O17 116.5(7) . .
O18 N41 O17 119.6(9) . .
N22 C49 C79 118.1(7) . 2_666
N26 C73 C69 113.7(6) . .
C67 C68 C69 123.1(7) . .
N40 C93 C94 118.0(7) . .
C71 C70 C69 121.3(8) . .
C52 C53 C54 120.2(8) . .
N27 C75 C76 104.6(7) . .
N27 C75 C74 118.9(7) . .
C76 C75 C74 136.1(8) . .
N24 C64 C63 107.5(6) . .
N24 C64 C65 112.8(6) . .
C63 C64 C65 139.5(7) . .
C67 C72 C71 120.8(8) . .
C80 C79 N36 108.4(7) . .
C80 C79 C49 134.8(7) . 2_666
N36 C79 C49 116.7(7) . 2_666
C79 C80 N35 110.6(6) . .
C68 C69 C70 117.8(7) . .
C68 C69 C73 121.6(8) . .
C70 C69 C73 120.5(8) . .
O13 N37 O15 123.5(13) . .
O13 N37 O14 115.9(11) . .
O15 N37 O14 120.5(13) . .
N21 O11 Co4 84.2(7) . .
O12 N21 O10 116.1(15) . .
O12 N21 O11 121.6(12) . .
O10 N21 O11 122.2(12) . .
C78 N36 C79 103.7(6) . .
C78 N36 Co4 141.1(5) . 2_666
C79 N36 Co4 114.8(5) . 2_666
N28 C77 N27 114.7(7) . .
N28 C76 C75 113.6(7) . .
C77 N28 C76 101.0(7) . .
C77 N28 Co3 129.5(6) . 2_666
C76 N28 Co3 129.3(5) . 2_666

loop_
_geom_bond_atom_site_label_1
_geom_bond_atom_site_label_2
_geom_bond_distance
_geom_bond_site_symmetry_2
C71 C70 1.352(11) .
C71 C72 1.397(11) .
Co6 N3 2.052(5) .
Co6 N20 2.059(5) .
Co6 N13 2.073(5) 2_675
Co6 O4 2.204(4) .
Co6 O6 2.257(5) .
Co6 N2 2.270(5) .
Co8 N15 1.884(5) .
Co8 N12 1.902(5) .
Co8 N10 1.911(5) .
Co8 N16 1.950(5) .
Co8 N14 1.955(5) .
Co8 N11 1.962(5) .
Co5 N6 2.059(6) 2_675
Co5 N19 2.044(5) .
Co5 N17 2.065(5) .
Co5 O2 2.137(5) .
Co5 N18 2.193(5) .
Co5 O3 2.263(6) .
Co7 N7 2.021(5) .
Co7 N4 2.073(5) .
Co7 N9 2.078(5) .
Co7 O7 2.182(4) .
Co7 N8 2.204(5) .
Co7 O8 2.215(5) .
Co2 N30 1.901(5) .
Co2 N33 1.893(5) .
Co2 N24 1.905(5) .
Co2 N25 1.954(5) .
Co2 N29 1.950(5) .
Co2 N32 1.980(5) .
Co3 N28 2.053(6) 2_666
Co3 N39 2.047(5) .
Co3 N31 2.068(6) .
Co3 O16 2.214(5) .
Co3 O17 2.208(6) .
Co3 N40 2.263(6) .
Co4 N36 2.021(7) 2_666
Co4 N23 2.062(5) .
Co4 N38 2.051(5) 2_666
Co4 O12 2.197(6) .
Co4 N22 2.203(5) .
Co4 O11 2.426(10) .
Co1 N34 2.044(5) .
Co1 N27 2.062(6) .
Co1 N35 2.065(6) .
Co1 N26 2.200(6) .
Co1 O14 2.184(7) .
Co1 O13 2.244(8) .
N3 C12 1.319(7) .
N3 C10 1.384(6) .
N17 C45 1.338(7) .
N17 C46 1.361(7) .
N9 C30 1.350(7) .
N9 C29 1.343(6) .
N10 C29 1.318(6) .
N10 C31 1.381(6) .
N12 C28 1.344(7) .
N12 C26 1.362(6) .
N15 C45 1.337(7) .
N15 C47 1.387(7) .
N4 C12 1.338(7) .
N4 C11 1.382(7) .
N11 C25 1.294(7) .
N11 C24 1.479(7) .
N19 C44 1.338(6) .
N19 C42 1.383(7) .
N2 C9 1.268(7) .
N2 C8 1.471(7) .
N7 C15 1.366(7) .
N7 C13 1.345(7) .
N14 C32 1.293(7) .
N14 C33 1.483(7) .
C26 C27 1.378(8) .
C26 C25 1.442(8) .
O6 N1 1.226(7) .
N16 C48 1.287(8) .
N16 C1 1.473(7) 2_675
N20 C44 1.358(7) .
N20 C43 1.354(7) .
C10 C11 1.364(8) .
C10 C9 1.452(8) .
C6 C5 1.366(8) .
C6 C7 1.374(8) .
C6 C8 1.496(8) .
O3 N42 1.205(9) .
N8 C16 1.269(7) .
N8 C17 1.467(8) .
C22 C23 1.363(9) .
C22 C21 1.409(9) .
C22 C24 1.521(9) .
C34 C35 1.383(9) .
C34 C39 1.398(8) .
C34 C33 1.515(9) .
O4 N1 1.262(7) .
N18 C41 1.275(7) .
N18 C40 1.450(7) .
C13 N6 1.347(7) .
C48 C47 1.453(9) .
C31 C30 1.359(8) .
C31 C32 1.416(8) .
C15 C14 1.373(8) .
C15 C16 1.438(9) .
C39 C38 1.380(9) .
C1 N16 1.473(7) 2_675
C1 C2 1.506(8) .
C42 C43 1.368(8) .
C42 C41 1.458(8) .
C2 C3 1.390(9) .
C2 C7 1.397(8) .
C27 N13 1.360(7) .
C36 C35 1.369(10) .
C36 C37 1.388(10) .
C18 C19 1.364(9) .
C18 C23 1.382(9) .
C18 C17 1.511(9) .
C47 C46 1.339(8) .
N1 O5 1.245(6) .
C14 N6 1.346(7) .
C38 C37 1.377(9) .
C38 C40 1.514(9) .
O2 N42 1.279(9) .
C4 C5 1.387(9) .
C4 C3 1.393(9) .
C21 C20 1.391(10) .
C19 C20 1.380(10) .
N42 O1 1.220(9) .
N33 C81 1.332(7) .
N33 C83 1.378(7) .
N39 C96 1.328(7) .
N39 C94 1.383(8) .
N13 C28 1.375(6) .
N13 Co6 2.074(5) 2_675
N23 C63 1.349(8) .
N23 C62 1.384(7) .
N24 C62 1.297(7) .
N24 C64 1.378(7) .
O7 N5 1.256(7) .
N34 C81 1.352(7) .
N34 C82 1.374(8) .
N35 C78 1.325(8) .
N35 C80 1.379(8) .
N25 C65 1.281(8) .
N25 C66 1.461(8) .
N29 C58 1.301(8) .
N29 C57 1.506(8) .
N40 C93 1.267(7) .
N40 C92 1.479(8) .
N30 C61 1.329(7) .
N30 C59 1.372(7) .
N6 Co5 2.059(6) 2_675
O8 N5 1.256(7) .
O16 N41 1.242(8) .
N32 C84 1.287(7) .
N32 C85 1.474(8) .
C61 N31 1.335(7) .
N27 C75 1.358(8) .
N27 C77 1.333(8) .
C63 C64 1.381(8) .
C60 N31 1.348(7) .
C60 C59 1.358(9) .
O14 N37 1.259(11) .
O17 N41 1.294(8) .
N26 C74 1.307(8) .
N26 C73 1.484(9) .
O9 N5 1.201(7) .
O13 N37 1.233(11) .
C96 N38 1.348(7) .
C56 C51 1.372(9) .
C56 C55 1.386(9) .
C84 C83 1.388(8) .
C52 C53 1.353(10) .
C52 C51 1.375(10) .
C57 C55 1.531(9) .
C58 C59 1.396(9) .
C50 N22 1.448(8) .
C50 C51 1.492(9) .
C83 C82 1.346(8) .
C90 C91 1.382(9) .
C90 C89 1.421(10) .
C90 C92 1.512(10) .
C54 C55 1.394(9) .
C54 C53 1.422(10) .
C91 C86 1.390(9) .
C94 C95 1.365(9) .
C94 C93 1.410(9) .
C89 C88 1.408(11) .
C85 C86 1.532(10) .
C88 C87 1.315(11) .
C86 C87 1.392(9) .
C95 N38 1.368(8) .
N38 Co4 2.051(5) 2_666
O12 N21 1.241(10) .
N22 C49 1.324(8) .
C65 C64 1.426(9) .
O18 N41 1.235(8) .
C78 N36 1.356(8) .
C74 C75 1.425(10) .
C66 C67 1.508(9) .
C67 C72 1.381(10) .
C67 C68 1.368(10) .
C49 C79 1.415(9) 2_666
C73 C69 1.461(10) .
C68 C69 1.359(9) .
C70 C69 1.401(10) .
C75 C76 1.380(9) .
C79 C80 1.300(9) .
C79 N36 1.410(8) .
C79 C49 1.415(9) 2_666
O15 N37 1.224(10) .
O11 N21 1.307(14) .
O10 N21 1.246(12) .
N36 Co4 2.021(7) 2_666
C77 N28 1.352(8) .
C76 N28 1.341(9) .
N28 Co3 2.053(6) 2_666

loop_
_platon_squeeze_void_nr
_platon_squeeze_void_average_x
_platon_squeeze_void_average_y
_platon_squeeze_void_average_z
_platon_squeeze_void_volume
_platon_squeeze_void_count_electrons
_platon_squeeze_void_content
1 0.000 1.000 0.500 1798 311 ' '
2 0.500 1.000 1.000 83 9 ' '
3 0.500 0.500 0.500 85 9 ' '
